data_7245411
loop_
_publ_author_name
'Yan, Bingjia'
'Horton, Peter'
'Weston, Simon C.'
'Wedge, Christopher J.'
'Russell, Andrea E.'
'Grossel, Martin C.'

_publ_section_title
;
 Architectural diversity in the solid-state behaviour of crown ether and
 [2.2.2]-cryptand complexes of K+TCNQ&#x2022;-- salts
;
_journal_name_full CrystEngComm
_journal_paper_doi 10.1039/D2CE00773H
_journal_year 2022
_chemical_formula_moiety '2(C18 H36 K N2 O6), 5(C12 H4 N4)'
_chemical_formula_sum 'C96 H92 K2 N24 O12'
_chemical_formula_weight 1852.13
_space_group_crystal_system monoclinic
_space_group_IT_number 14
_space_group_name_Hall '-P 2yn'
_space_group_name_H-M_alt 'P 1 21/n 1'
_atom_sites_solution_hydrogens geom
_atom_sites_solution_primary dual
_audit_creation_date 2021-08-20
_audit_creation_method
;
Olex2 1.3
(compiled 2020.11.12 svn.r5f609507 for OlexSys, GUI svn.r6272)
;
_audit_update_record
;
2021-11-02 deposited with the CCDC.	2022-09-01 downloaded from the CCDC.
;
_cell_angle_alpha 90
_cell_angle_beta 98.291(3)
_cell_angle_gamma 90
_cell_formula_units_Z 2
_cell_length_a 8.0104(2)
_cell_length_b 36.7367(11)
_cell_length_c 15.8116(4)
_cell_measurement_reflns_used 9839
_cell_measurement_temperature 100(2)
_cell_measurement_theta_max 29.6030
_cell_measurement_theta_min 2.5480
_cell_volume 4604.3(2)
_computing_cell_refinement 'CrysAlisPro 1.171.41.105a (Rigaku OD, 2021)'
_computing_data_collection 'CrystalClear-SM Expert 3.1 b27 (Rigaku, 2013)'
_computing_data_reduction 'CrysAlisPro 1.171.41.105a (Rigaku OD, 2021)'
_computing_molecular_graphics 'Olex2 1.3 (Dolomanov et al., 2009)'
_computing_publication_material 'Olex2 1.3 (Dolomanov et al., 2009)'
_computing_structure_refinement 'SHELXL 2018/3 (Sheldrick, 2015)'
_computing_structure_solution 'SHELXT 2018/2 (Sheldrick, 2018)'
_diffrn_ambient_temperature 100(2)
_diffrn_detector 'CCD area detector'
_diffrn_detector_area_resol_mean 28.5714
_diffrn_detector_type 'Rigaku HG Saturn724+ (2x2 bin mode)'
_diffrn_measured_fraction_theta_full 0.987
_diffrn_measured_fraction_theta_max 0.976
_diffrn_measurement_details
;
List of Runs (angles in degrees, time in seconds):

  # Type    Start    End  Width  t~exp~   \w     \q     \k     \f   Frames
#--------------------------------------------------------------------------
  1  \w   -110.00  21.00   1.00   80.00    --  -20.00 -70.00 135.00  131
  2  \w   -110.00 -40.00   1.00   80.00    --  -20.00 -70.00 315.00   70
  3  \w    -87.00   3.00   1.00   80.00    --  -20.00  15.00 135.00   90
  4  \w    -80.00 -20.00   1.00   80.00    --  -20.00 -15.00 180.00   60
;
_diffrn_measurement_device 'four-circle \k goniometer'
_diffrn_measurement_device_type
'Rigaku FRE+ equipped with HF Varimax confocal mirrors and an AFC12 goniometer and HG Saturn 724+ detector'
_diffrn_measurement_method 'profile data from \w-scans'
_diffrn_measurement_specimen_support 'MiTeGen MicroLoop'
_diffrn_orient_matrix_type 'CrysAlisPro convention (1999,Acta A55,543-557)'
_diffrn_orient_matrix_UB_11 -0.0246233000
_diffrn_orient_matrix_UB_12 -0.0161118000
_diffrn_orient_matrix_UB_13 -0.0232509000
_diffrn_orient_matrix_UB_21 -0.0344612000
_diffrn_orient_matrix_UB_22 0.0106448000
_diffrn_orient_matrix_UB_23 -0.0357006000
_diffrn_orient_matrix_UB_31 0.0788387000
_diffrn_orient_matrix_UB_32 -0.0003576000
_diffrn_orient_matrix_UB_33 -0.0154328000
_diffrn_radiation_collimation 0.2
_diffrn_radiation_monochromator 'Confocal mirrors, HF Varimax'
_diffrn_radiation_probe x-ray
_diffrn_radiation_type 'Mo K\a'
_diffrn_radiation_wavelength 0.71075
_diffrn_radiation_xray_symbol K-L~3~
_diffrn_reflns_av_R_equivalents 0.0869
_diffrn_reflns_av_unetI/netI 0.1146
_diffrn_reflns_Laue_measured_fraction_full 0.987
_diffrn_reflns_Laue_measured_fraction_max 0.976
_diffrn_reflns_limit_h_max 6
_diffrn_reflns_limit_h_min -10
_diffrn_reflns_limit_k_max 47
_diffrn_reflns_limit_k_min -47
_diffrn_reflns_limit_l_max 18
_diffrn_reflns_limit_l_min -20
_diffrn_reflns_number 31491
_diffrn_reflns_point_group_measured_fraction_full 0.987
_diffrn_reflns_point_group_measured_fraction_max 0.976
_diffrn_reflns_theta_full 25.242
_diffrn_reflns_theta_max 27.485
_diffrn_reflns_theta_min 2.112
_diffrn_source 'Rotating Anode'
_diffrn_source_current 55.0
_diffrn_source_power 2.475
_diffrn_source_target Mo
_diffrn_source_type 'Rigaku FRE+'
_diffrn_source_voltage 45.0
_exptl_absorpt_coefficient_mu 0.179
_exptl_absorpt_correction_T_max 1.00000
_exptl_absorpt_correction_T_min 0.40572
_exptl_absorpt_correction_type multi-scan
_exptl_absorpt_process_details
;
CrysAlisPro 1.171.41.105a (Rigaku Oxford Diffraction, 2021)
Empirical absorption correction using spherical harmonics,
implemented in SCALE3 ABSPACK scaling algorithm.
;
_exptl_crystal_colour 'metallic dark blue'
_exptl_crystal_colour_lustre metallic
_exptl_crystal_colour_modifier dark
_exptl_crystal_colour_primary blue
_exptl_crystal_density_diffrn 1.336
_exptl_crystal_description lath
_exptl_crystal_F_000 1940
_exptl_crystal_size_max 0.24
_exptl_crystal_size_mid 0.1
_exptl_crystal_size_min 0.02
_refine_diff_density_max 0.484
_refine_diff_density_min -0.439
_refine_diff_density_rms 0.073
_refine_ls_extinction_method none
_refine_ls_goodness_of_fit_ref 1.017
_refine_ls_hydrogen_treatment constr
_refine_ls_matrix_type full
_refine_ls_number_parameters 604
_refine_ls_number_reflns 10319
_refine_ls_number_restraints 0
_refine_ls_restrained_S_all 1.017
_refine_ls_R_factor_all 0.1401
_refine_ls_R_factor_gt 0.0688
_refine_ls_shift/su_max 0.000
_refine_ls_shift/su_mean 0.000
_refine_ls_structure_factor_coef Fsqd
_refine_ls_weighting_details 'w=1/[\s^2^(Fo^2^)+(0.0719P)^2^+0.9016P] where P=(Fo^2^+2Fc^2^)/3'
_refine_ls_weighting_scheme calc
_refine_ls_wR_factor_gt 0.1398
_refine_ls_wR_factor_ref 0.1632
_reflns_Friedel_coverage 0.000
_reflns_number_gt 5909
_reflns_number_total 10319
_reflns_threshold_expression 'I > 2\s(I)'
_cod_data_source_file d2ce00773h2.cif
_cod_data_source_block MCG2_222cryptand
_cod_database_code 7245411
_shelx_shelxl_version_number 2018/3
_chemical_oxdiff_formula 'C96 H92 K2 N24 O12'
_shelx_space_group_comment
;
The symmetry employed for this shelxl refinement is uniquely defined
by the following loop, which should always be used as a source of
symmetry information in preference to the above space-group names.
They are only intended as comments.
;
_shelx_estimated_absorpt_t_max 0.996
_shelx_estimated_absorpt_t_min 0.958
_reflns_odcompleteness_completeness 97.51
_reflns_odcompleteness_iscentric 1
_reflns_odcompleteness_theta 27.42
_olex2_refinement_description
;
1. Fixed Uiso
 At 1.2 times of:
  All C(H) groups, All C(H,H) groups
2.a Secondary CH2 refined with riding coordinates:
 C51(H51A,H51B), C52(H52A,H52B), C53(H53A,H53B), C54(H54A,H54B), C55(H55A,
 H55B), C56(H56A,H56B), C57(H57A,H57B), C58(H58A,H58B), C59(H59A,H59B),
 C60(H60A,H60B), C61(H61A,H61B), C62(H62A,H62B), C63(H63A,H63B), C64(H64A,H64B),
  C65(H65A,H65B), C66(H66A,H66B), C67(H67A,H67B), C68(H68A,H68B)
2.b Aromatic/amide H refined with riding coordinates:
 C2(H2), C3(H3), C5(H5), C6(H6), C22(H22), C23(H23), C25(H25), C26(H26),
 C42(H42), C43(H43)
;
_olex2_diffrn_ambient_temperature_device 'Oxford Cryosystems'
_olex2_submission_special_instructions 'No special instructions were received'
_oxdiff_exptl_absorpt_empirical_details
;
Empirical correction (ABSPACK) includes:
- Absorption correction using spherical harmonics
- Frame scaling
- Detector area scaling
;
_oxdiff_exptl_absorpt_empirical_full_max 3.505
_oxdiff_exptl_absorpt_empirical_full_min 0.353

loop_
_space_group_symop_operation_xyz
'x, y, z'
'-x+1/2, y+1/2, -z+1/2'
'-x, -y, -z'
'x-1/2, -y-1/2, z-1/2'

loop_
_atom_site_label
_atom_site_type_symbol
_atom_site_fract_x
_atom_site_fract_y
_atom_site_fract_z
_atom_site_U_iso_or_equiv
_atom_site_adp_type
_atom_site_occupancy
_atom_site_site_symmetry_order
_atom_site_calc_flag
_atom_site_refinement_flags_posn
_atom_site_refinement_flags_adp
_atom_site_refinement_flags_occupancy
_atom_site_disorder_assembly
_atom_site_disorder_group
K1 K 0.36738(8) 0.22968(2) 0.81298(4) 0.02122(17) Uani 1 1 d . . . . .
C1 C 0.3774(4) 0.07206(8) 1.18232(16) 0.0169(6) Uani 1 1 d . . . . .
C2 C 0.4479(4) 0.03627(8) 1.18176(16) 0.0173(6) Uani 1 1 d . . . . .
H2 H 0.563545 0.033558 1.175721 0.021 Uiso 1 1 calc R U . . .
C3 C 0.3535(4) 0.00613(8) 1.18966(16) 0.0176(6) Uani 1 1 d . . . . .
H3 H 0.404303 -0.017209 1.188760 0.021 Uiso 1 1 calc R U . . .
C4 C 0.1789(4) 0.00880(8) 1.19931(16) 0.0165(6) Uani 1 1 d . . . . .
C5 C 0.1092(4) 0.04474(8) 1.20157(16) 0.0168(6) Uani 1 1 d . . . . .
H5 H -0.005701 0.047457 1.208972 0.020 Uiso 1 1 calc R U . . .
C6 C 0.2037(3) 0.07506(8) 1.19338(16) 0.0168(6) Uani 1 1 d . . . . .
H6 H 0.153664 0.098443 1.195037 0.020 Uiso 1 1 calc R U . . .
C7 C 0.4761(4) 0.10288(8) 1.17082(17) 0.0178(6) Uani 1 1 d . . . . .
C8 C 0.0808(4) -0.02223(8) 1.20672(16) 0.0170(6) Uani 1 1 d . . . . .
C9 C 0.4107(4) 0.13916(8) 1.16981(18) 0.0196(7) Uani 1 1 d . . . . .
C10 C 0.6477(4) 0.09981(8) 1.15660(17) 0.0198(7) Uani 1 1 d . . . . .
C11 C 0.1469(4) -0.05830(8) 1.20373(16) 0.0178(6) Uani 1 1 d . . . . .
C12 C -0.0939(4) -0.02049(8) 1.21556(16) 0.0183(7) Uani 1 1 d . . . . .
N1 N 0.3628(3) 0.16878(7) 1.16862(16) 0.0288(6) Uani 1 1 d . . . . .
N2 N 0.7864(3) 0.09842(7) 1.14508(16) 0.0265(6) Uani 1 1 d . . . . .
N3 N 0.1970(3) -0.08775(7) 1.20207(16) 0.0264(6) Uani 1 1 d . . . . .
N4 N -0.2357(3) -0.02018(7) 1.22279(16) 0.0262(6) Uani 1 1 d . . . . .
C21 C 0.6670(4) -0.03097(8) 0.60702(15) 0.0175(6) Uani 1 1 d . . . . .
C22 C 0.5889(4) 0.00445(8) 0.60537(16) 0.0175(6) Uani 1 1 d . . . . .
H22 H 0.471775 0.006215 0.608861 0.021 Uiso 1 1 calc R U . . .
C23 C 0.6793(4) 0.03528(8) 0.59895(15) 0.0174(6) Uani 1 1 d . . . . .
H23 H 0.623880 0.058192 0.597193 0.021 Uiso 1 1 calc R U . . .
C24 C 0.8563(4) 0.03398(8) 0.59475(16) 0.0185(7) Uani 1 1 d . . . . .
C25 C 0.9352(4) -0.00136(8) 0.59808(15) 0.0172(6) Uani 1 1 d . . . . .
H25 H 1.052917 -0.003010 0.596180 0.021 Uiso 1 1 calc R U . . .
C26 C 0.8453(4) -0.03227(8) 0.60387(16) 0.0164(6) Uani 1 1 d . . . . .
H26 H 0.900961 -0.055154 0.605873 0.020 Uiso 1 1 calc R U . . .
C27 C 0.5739(4) -0.06256(8) 0.61203(16) 0.0178(6) Uani 1 1 d . . . . .
C28 C 0.9487(4) 0.06559(8) 0.58725(16) 0.0173(6) Uani 1 1 d . . . . .
C29 C 0.6485(4) -0.09817(9) 0.61075(18) 0.0218(7) Uani 1 1 d . . . . .
C30 C 0.3972(4) -0.06209(8) 0.61665(17) 0.0196(7) Uani 1 1 d . . . . .
C31 C 0.8695(4) 0.10084(9) 0.58226(17) 0.0205(7) Uani 1 1 d . . . . .
C32 C 1.1263(4) 0.06524(8) 0.58394(16) 0.0201(7) Uani 1 1 d . . . . .
N21 N 0.7047(4) -0.12693(7) 0.60954(17) 0.0324(7) Uani 1 1 d . . . . .
N22 N 0.2534(3) -0.06230(7) 0.62050(16) 0.0287(6) Uani 1 1 d . . . . .
N23 N 0.8084(3) 0.12918(7) 0.57827(16) 0.0299(6) Uani 1 1 d . . . . .
N24 N 1.2698(3) 0.06545(7) 0.58202(15) 0.0250(6) Uani 1 1 d . . . . .
C41 C 0.0956(4) 0.03214(8) 0.99147(16) 0.0168(6) Uani 1 1 d . . . . .
C42 C 0.1689(4) -0.00379(8) 0.98744(16) 0.0183(6) Uani 1 1 d . . . . .
H42 H 0.283596 -0.005933 0.979110 0.022 Uiso 1 1 calc R U . . .
C43 C 0.0783(4) -0.03422(8) 0.99522(15) 0.0175(6) Uani 1 1 d . . . . .
H43 H 0.129847 -0.057367 0.991868 0.021 Uiso 1 1 calc R U . . .
C44 C 0.1905(4) 0.06311(8) 0.98447(16) 0.0182(6) Uani 1 1 d . . . . .
C45 C 0.1217(4) 0.09925(9) 0.98871(17) 0.0210(7) Uani 1 1 d . . . . .
C46 C 0.3652(4) 0.06074(8) 0.97384(16) 0.0196(7) Uani 1 1 d . . . . .
N41 N 0.0683(3) 0.12817(7) 0.99168(16) 0.0294(6) Uani 1 1 d . . . . .
N42 N 0.5052(3) 0.05851(7) 0.96658(15) 0.0247(6) Uani 1 1 d . . . . .
C51 C 0.1734(4) 0.31442(9) 0.8968(2) 0.0309(8) Uani 1 1 d . . . . .
H51A H 0.142391 0.340225 0.885455 0.037 Uiso 1 1 calc R U . . .
H51B H 0.186412 0.310509 0.959401 0.037 Uiso 1 1 calc R U . . .
C52 C 0.0335(4) 0.29020(9) 0.8536(2) 0.0326(8) Uani 1 1 d . . . . .
H52A H -0.075938 0.297922 0.869814 0.039 Uiso 1 1 calc R U . . .
H52B H 0.026493 0.292247 0.790743 0.039 Uiso 1 1 calc R U . . .
C53 C -0.0682(4) 0.22867(11) 0.8516(2) 0.0421(9) Uani 1 1 d . . . . .
H53A H -0.175977 0.240104 0.860905 0.051 Uiso 1 1 calc R U . . .
H53B H -0.052860 0.206454 0.887325 0.051 Uiso 1 1 calc R U . . .
C54 C -0.0794(4) 0.21815(10) 0.7610(2) 0.0401(9) Uani 1 1 d . . . . .
H54A H -0.181482 0.203036 0.745169 0.048 Uiso 1 1 calc R U . . .
H54B H -0.091985 0.240369 0.725260 0.048 Uiso 1 1 calc R U . . .
C55 C 0.0645(4) 0.16063(8) 0.76793(18) 0.0244(7) Uani 1 1 d . . . . .
H55A H -0.048779 0.149892 0.750991 0.029 Uiso 1 1 calc R U . . .
H55B H 0.094466 0.158314 0.830660 0.029 Uiso 1 1 calc R U . . .
C56 C 0.1927(4) 0.14129(8) 0.72331(18) 0.0237(7) Uani 1 1 d . . . . .
H56A H 0.179712 0.114690 0.730025 0.028 Uiso 1 1 calc R U . . .
H56B H 0.170447 0.146931 0.661480 0.028 Uiso 1 1 calc R U . . .
C57 C 0.4801(4) 0.14711(8) 0.69136(17) 0.0218(7) Uani 1 1 d . . . . .
H57A H 0.459097 0.122854 0.664666 0.026 Uiso 1 1 calc R U . . .
H57B H 0.598911 0.147688 0.719371 0.026 Uiso 1 1 calc R U . . .
C58 C 0.4563(4) 0.17565(8) 0.62244(17) 0.0218(7) Uani 1 1 d . . . . .
H58A H 0.530181 0.170300 0.578893 0.026 Uiso 1 1 calc R U . . .
H58B H 0.337828 0.175555 0.594024 0.026 Uiso 1 1 calc R U . . .
C59 C 0.4844(4) 0.23864(8) 0.59622(17) 0.0232(7) Uani 1 1 d . . . . .
H59A H 0.366238 0.240510 0.567772 0.028 Uiso 1 1 calc R U . . .
H59B H 0.556452 0.232534 0.552346 0.028 Uiso 1 1 calc R U . . .
C60 C 0.5394(4) 0.27423(8) 0.63757(18) 0.0224(7) Uani 1 1 d . . . . .
H60A H 0.655889 0.272001 0.668001 0.027 Uiso 1 1 calc R U . . .
H60B H 0.538519 0.293296 0.593268 0.027 Uiso 1 1 calc R U . . .
C61 C 0.4790(4) 0.31852(8) 0.7370(2) 0.0289(8) Uani 1 1 d . . . . .
H61A H 0.489854 0.337204 0.693042 0.035 Uiso 1 1 calc R U . . .
H61B H 0.589970 0.315770 0.773184 0.035 Uiso 1 1 calc R U . . .
C62 C 0.3479(4) 0.33023(9) 0.7914(2) 0.0312(8) Uani 1 1 d . . . . .
H62A H 0.373994 0.355358 0.811697 0.037 Uiso 1 1 calc R U . . .
H62B H 0.236391 0.330723 0.755057 0.037 Uiso 1 1 calc R U . . .
C63 C 0.4800(4) 0.31360(8) 0.93489(19) 0.0268(7) Uani 1 1 d . . . . .
H63A H 0.467109 0.338053 0.959465 0.032 Uiso 1 1 calc R U . . .
H63B H 0.586296 0.313470 0.909819 0.032 Uiso 1 1 calc R U . . .
C64 C 0.4919(4) 0.28578(9) 1.00518(19) 0.0266(7) Uani 1 1 d . . . . .
H64A H 0.571732 0.294275 1.054952 0.032 Uiso 1 1 calc R U . . .
H64B H 0.379993 0.282437 1.023651 0.032 Uiso 1 1 calc R U . . .
C65 C 0.5443(4) 0.22336(9) 1.03563(18) 0.0262(7) Uani 1 1 d . . . . .
H65A H 0.426255 0.218601 1.044120 0.031 Uiso 1 1 calc R U . . .
H65B H 0.608998 0.230547 1.091259 0.031 Uiso 1 1 calc R U . . .
C66 C 0.6195(4) 0.18976(9) 1.00305(17) 0.0256(7) Uani 1 1 d . . . . .
H66A H 0.734137 0.195056 0.989765 0.031 Uiso 1 1 calc R U . . .
H66B H 0.628443 0.170402 1.047033 0.031 Uiso 1 1 calc R U . . .
C67 C 0.5741(4) 0.14575(8) 0.89134(18) 0.0235(7) Uani 1 1 d . . . . .
H67A H 0.616976 0.128298 0.937050 0.028 Uiso 1 1 calc R U . . .
H67B H 0.667445 0.151931 0.859144 0.028 Uiso 1 1 calc R U . . .
C68 C 0.4300(4) 0.12899(8) 0.83221(18) 0.0241(7) Uani 1 1 d . . . . .
H68A H 0.466913 0.105174 0.812153 0.029 Uiso 1 1 calc R U . . .
H68B H 0.335277 0.124442 0.864692 0.029 Uiso 1 1 calc R U . . .
N51 N 0.3362(3) 0.30681(7) 0.86603(15) 0.0242(6) Uani 1 1 d . . . . .
N52 N 0.3689(3) 0.15178(6) 0.75704(14) 0.0197(6) Uani 1 1 d . . . . .
O51 O 0.0681(3) 0.25360(6) 0.87936(13) 0.0303(5) Uani 1 1 d . . . . .
O52 O 0.0645(3) 0.19835(6) 0.74313(14) 0.0304(5) Uani 1 1 d . . . . .
O53 O 0.4977(2) 0.21069(5) 0.65994(11) 0.0211(5) Uani 1 1 d . . . . .
O54 O 0.4281(3) 0.28434(6) 0.69661(12) 0.0242(5) Uani 1 1 d . . . . .
O55 O 0.5492(3) 0.25192(5) 0.97485(12) 0.0238(5) Uani 1 1 d . . . . .
O56 O 0.5136(3) 0.17802(6) 0.92798(12) 0.0248(5) Uani 1 1 d . . . . .

loop_
_atom_site_aniso_label
_atom_site_aniso_U_11
_atom_site_aniso_U_22
_atom_site_aniso_U_33
_atom_site_aniso_U_23
_atom_site_aniso_U_13
_atom_site_aniso_U_12
K1 0.0227(4) 0.0204(3) 0.0213(3) 0.0001(3) 0.0057(2) -0.0004(3)
C1 0.0221(16) 0.0180(14) 0.0111(12) -0.0005(11) 0.0042(11) 0.0008(14)
C2 0.0152(15) 0.0204(15) 0.0170(13) -0.0002(12) 0.0050(11) 0.0028(14)
C3 0.0185(16) 0.0185(14) 0.0164(13) -0.0008(12) 0.0052(11) 0.0033(14)
C4 0.0178(16) 0.0204(15) 0.0113(12) -0.0005(11) 0.0023(11) 0.0000(13)
C5 0.0155(15) 0.0216(15) 0.0140(13) -0.0003(12) 0.0045(11) 0.0028(14)
C6 0.0169(16) 0.0196(14) 0.0148(13) -0.0018(12) 0.0049(11) 0.0011(14)
C7 0.0174(16) 0.0181(14) 0.0194(14) -0.0021(12) 0.0078(12) 0.0028(14)
C8 0.0171(16) 0.0190(14) 0.0160(13) -0.0017(12) 0.0058(11) 0.0042(14)
C9 0.0132(15) 0.0239(16) 0.0239(15) 0.0022(13) 0.0104(12) -0.0039(14)
C10 0.0269(19) 0.0132(14) 0.0204(14) 0.0011(12) 0.0071(13) -0.0010(15)
C11 0.0160(16) 0.0236(16) 0.0149(13) 0.0032(12) 0.0059(11) -0.0016(14)
C12 0.0264(19) 0.0164(14) 0.0115(13) 0.0003(11) 0.0011(12) 0.0002(15)
N1 0.0275(16) 0.0259(15) 0.0352(15) 0.0014(12) 0.0115(12) 0.0038(14)
N2 0.0223(15) 0.0243(14) 0.0354(15) 0.0010(12) 0.0133(12) -0.0004(14)
N3 0.0247(15) 0.0210(14) 0.0352(14) 0.0016(12) 0.0103(12) 0.0007(13)
N4 0.0213(15) 0.0281(15) 0.0298(14) 0.0022(12) 0.0061(11) 0.0001(14)
C21 0.0210(16) 0.0230(15) 0.0084(12) -0.0006(11) 0.0021(11) 0.0003(14)
C22 0.0138(15) 0.0249(15) 0.0142(12) 0.0008(12) 0.0036(11) 0.0042(14)
C23 0.0172(16) 0.0214(15) 0.0137(13) 0.0013(12) 0.0030(11) 0.0013(14)
C24 0.0212(16) 0.0251(16) 0.0084(12) -0.0013(12) 0.0002(11) -0.0002(14)
C25 0.0153(15) 0.0265(16) 0.0107(12) -0.0005(12) 0.0045(11) 0.0012(14)
C26 0.0191(16) 0.0170(14) 0.0141(13) -0.0010(11) 0.0055(11) 0.0034(14)
C27 0.0185(16) 0.0212(15) 0.0151(13) -0.0005(12) 0.0071(11) -0.0017(14)
C28 0.0197(16) 0.0197(15) 0.0124(13) 0.0001(11) 0.0020(11) -0.0011(14)
C29 0.0182(17) 0.0255(17) 0.0232(15) -0.0002(13) 0.0077(12) -0.0066(15)
C30 0.0266(19) 0.0162(14) 0.0159(14) -0.0015(12) 0.0026(12) -0.0044(15)
C31 0.0195(17) 0.0270(17) 0.0160(14) 0.0025(13) 0.0063(12) -0.0060(15)
C32 0.0265(19) 0.0196(15) 0.0149(14) -0.0038(12) 0.0053(12) -0.0050(16)
N21 0.0308(16) 0.0242(15) 0.0454(16) -0.0005(13) 0.0160(13) 0.0021(14)
N22 0.0251(16) 0.0306(15) 0.0307(14) 0.0016(12) 0.0052(12) -0.0018(14)
N23 0.0274(16) 0.0268(15) 0.0371(15) 0.0085(13) 0.0103(12) 0.0012(14)
N24 0.0261(16) 0.0237(14) 0.0265(13) -0.0050(11) 0.0080(11) -0.0032(14)
C41 0.0179(16) 0.0225(15) 0.0101(12) -0.0009(11) 0.0022(11) -0.0003(14)
C42 0.0167(15) 0.0264(16) 0.0130(13) 0.0012(12) 0.0064(11) 0.0019(14)
C43 0.0188(16) 0.0216(15) 0.0129(13) -0.0010(12) 0.0045(11) 0.0030(14)
C44 0.0197(16) 0.0243(16) 0.0116(13) 0.0004(12) 0.0051(11) 0.0000(15)
C45 0.0204(17) 0.0256(17) 0.0185(14) 0.0023(13) 0.0082(12) -0.0031(15)
C46 0.0237(18) 0.0213(15) 0.0145(13) 0.0020(12) 0.0049(12) -0.0034(15)
N41 0.0311(16) 0.0263(15) 0.0322(14) 0.0011(12) 0.0096(12) -0.0023(14)
N42 0.0252(16) 0.0266(14) 0.0233(13) 0.0040(11) 0.0073(11) -0.0028(14)
C51 0.033(2) 0.0255(17) 0.0384(18) -0.0009(15) 0.0179(15) 0.0072(16)
C52 0.0268(19) 0.038(2) 0.0339(17) 0.0029(16) 0.0069(14) 0.0071(17)
C53 0.028(2) 0.043(2) 0.062(2) -0.007(2) 0.0273(18) -0.0016(19)
C54 0.0239(19) 0.0330(19) 0.062(2) -0.0066(18) 0.0032(17) 0.0018(18)
C55 0.0225(17) 0.0246(16) 0.0267(15) 0.0011(13) 0.0050(13) -0.0027(15)
C56 0.0246(17) 0.0209(15) 0.0266(15) -0.0016(13) 0.0076(13) -0.0030(15)
C57 0.0205(16) 0.0204(15) 0.0257(15) -0.0019(13) 0.0078(12) -0.0022(14)
C58 0.0213(17) 0.0247(16) 0.0205(14) -0.0028(13) 0.0070(12) 0.0007(15)
C59 0.0255(17) 0.0272(17) 0.0192(14) 0.0043(13) 0.0106(12) 0.0006(15)
C60 0.0204(16) 0.0245(16) 0.0250(15) 0.0049(13) 0.0121(13) 0.0005(15)
C61 0.033(2) 0.0207(16) 0.0360(18) -0.0011(14) 0.0160(15) -0.0027(16)
C62 0.039(2) 0.0227(16) 0.0345(17) 0.0021(14) 0.0138(15) 0.0033(16)
C63 0.0280(18) 0.0220(16) 0.0331(17) -0.0073(14) 0.0135(14) -0.0074(15)
C64 0.0244(17) 0.0289(17) 0.0272(16) -0.0107(14) 0.0065(13) -0.0012(16)
C65 0.0298(18) 0.0323(18) 0.0173(14) -0.0004(13) 0.0056(13) -0.0036(16)
C66 0.0277(18) 0.0305(17) 0.0186(14) 0.0026(13) 0.0035(13) -0.0011(16)
C67 0.0241(17) 0.0206(15) 0.0269(15) 0.0023(13) 0.0071(13) 0.0040(15)
C68 0.0272(17) 0.0193(15) 0.0269(15) 0.0050(13) 0.0081(13) -0.0017(15)
N51 0.0263(15) 0.0219(13) 0.0269(13) 0.0040(11) 0.0124(11) -0.0009(13)
N52 0.0200(13) 0.0200(13) 0.0202(12) 0.0025(10) 0.0065(10) -0.0016(12)
O51 0.0305(13) 0.0282(12) 0.0356(12) -0.0039(10) 0.0158(10) -0.0016(11)
O52 0.0215(12) 0.0262(12) 0.0428(13) -0.0050(10) 0.0028(10) 0.0052(11)
O53 0.0249(12) 0.0182(10) 0.0215(10) 0.0019(9) 0.0078(9) -0.0013(10)
O54 0.0251(12) 0.0207(11) 0.0302(11) 0.0003(9) 0.0154(9) -0.0016(10)
O55 0.0285(12) 0.0235(11) 0.0211(10) -0.0030(9) 0.0088(9) -0.0017(10)
O56 0.0262(12) 0.0231(11) 0.0246(10) -0.0023(9) 0.0025(9) 0.0046(10)

loop_
_atom_type_symbol
_atom_type_description
_atom_type_scat_dispersion_real
_atom_type_scat_dispersion_imag
_atom_type_scat_source
C C 0.0033 0.0016 'International Tables Vol C Tables 4.2.6.8 and 6.1.1.4'
H H 0.0000 0.0000 'International Tables Vol C Tables 4.2.6.8 and 6.1.1.4'
K K 0.2009 0.2494 'International Tables Vol C Tables 4.2.6.8 and 6.1.1.4'
N N 0.0061 0.0033 'International Tables Vol C Tables 4.2.6.8 and 6.1.1.4'
O O 0.0106 0.0060 'International Tables Vol C Tables 4.2.6.8 and 6.1.1.4'

loop_
_geom_angle_atom_site_label_1
_geom_angle_atom_site_label_2
_geom_angle_atom_site_label_3
_geom_angle
_geom_angle_site_symmetry_1
_geom_angle_site_symmetry_3
_geom_angle_publ_flag
N51 K1 N52 175.46(7) . . ?
O51 K1 N51 60.01(7) . . ?
O51 K1 N52 115.89(7) . . ?
O52 K1 N51 113.83(7) . . ?
O52 K1 N52 61.68(6) . . ?
O52 K1 O51 62.99(6) . . ?
O52 K1 O53 88.10(6) . . ?
O52 K1 O54 105.08(6) . . ?
O52 K1 O55 140.90(7) . . ?
O52 K1 O56 103.93(6) . . ?
O53 K1 N51 121.80(6) . . ?
O53 K1 N52 59.94(6) . . ?
O53 K1 O51 143.68(6) . . ?
O53 K1 O55 128.56(6) . . ?
O54 K1 N51 62.23(6) . . ?
O54 K1 N52 118.71(6) . . ?
O54 K1 O51 104.56(6) . . ?
O54 K1 O53 60.09(6) . . ?
O54 K1 O55 105.43(6) . . ?
O55 K1 N51 62.02(6) . . ?
O55 K1 N52 120.75(6) . . ?
O55 K1 O51 86.02(6) . . ?
O56 K1 N51 120.82(6) . . ?
O56 K1 N52 61.30(6) . . ?
O56 K1 O51 105.35(6) . . ?
O56 K1 O53 102.54(6) . . ?
O56 K1 O54 145.30(7) . . ?
O56 K1 O55 59.87(6) . . ?
C2 C1 C6 117.5(3) . . ?
C7 C1 C2 120.6(3) . . ?
C7 C1 C6 121.8(3) . . ?
C1 C2 H2 119.2 . . ?
C3 C2 C1 121.6(3) . . ?
C3 C2 H2 119.2 . . ?
C2 C3 H3 119.3 . . ?
C2 C3 C4 121.3(3) . . ?
C4 C3 H3 119.3 . . ?
C3 C4 C5 117.1(3) . . ?
C8 C4 C3 121.5(3) . . ?
C8 C4 C5 121.4(3) . . ?
C4 C5 H5 119.1 . . ?
C6 C5 C4 121.7(3) . . ?
C6 C5 H5 119.1 . . ?
C1 C6 H6 119.6 . . ?
C5 C6 C1 120.8(3) . . ?
C5 C6 H6 119.6 . . ?
C1 C7 C9 122.6(3) . . ?
C1 C7 C10 121.8(3) . . ?
C10 C7 C9 115.5(3) . . ?
C4 C8 C11 122.4(3) . . ?
C4 C8 C12 122.8(3) . . ?
C12 C8 C11 114.7(3) . . ?
N1 C9 C7 177.9(3) . . ?
N2 C10 C7 178.0(3) . . ?
N3 C11 C8 178.3(3) . . ?
N4 C12 C8 178.0(3) . . ?
C26 C21 C22 117.4(3) . . ?
C27 C21 C22 121.4(3) . . ?
C27 C21 C26 121.3(3) . . ?
C21 C22 H22 119.3 . . ?
C23 C22 C21 121.4(3) . . ?
C23 C22 H22 119.3 . . ?
C22 C23 H23 119.4 . . ?
C22 C23 C24 121.3(3) . . ?
C24 C23 H23 119.4 . . ?
C23 C24 C25 117.4(3) . . ?
C28 C24 C23 121.3(3) . . ?
C28 C24 C25 121.3(3) . . ?
C24 C25 H25 119.2 . . ?
C26 C25 C24 121.5(3) . . ?
C26 C25 H25 119.2 . . ?
C21 C26 H26 119.5 . . ?
C25 C26 C21 121.0(3) . . ?
C25 C26 H26 119.5 . . ?
C21 C27 C29 122.1(3) . . ?
C21 C27 C30 122.5(3) . . ?
C30 C27 C29 115.3(3) . . ?
C24 C28 C31 121.4(3) . . ?
C24 C28 C32 122.6(3) . . ?
C32 C28 C31 116.0(3) . . ?
N21 C29 C27 178.6(3) . . ?
N22 C30 C27 178.9(3) . . ?
N23 C31 C28 179.1(3) . . ?
N24 C32 C28 178.9(3) . . ?
C43 C41 C42 117.5(3) 3_557 . ?
C44 C41 C42 121.0(3) . . ?
C44 C41 C43 121.5(3) . 3_557 ?
C41 C42 H42 119.2 . . ?
C43 C42 C41 121.6(3) . . ?
C43 C42 H42 119.2 . . ?
C41 C43 H43 119.5 3_557 . ?
C42 C43 C41 120.9(3) . 3_557 ?
C42 C43 H43 119.5 . . ?
C41 C44 C45 122.4(3) . . ?
C41 C44 C46 121.1(3) . . ?
C46 C44 C45 116.5(3) . . ?
N41 C45 C44 179.2(3) . . ?
N42 C46 C44 178.9(3) . . ?
H51A C51 H51B 107.9 . . ?
C52 C51 H51A 109.3 . . ?
C52 C51 H51B 109.3 . . ?
N51 C51 H51A 109.3 . . ?
N51 C51 H51B 109.3 . . ?
N51 C51 C52 111.7(3) . . ?
C51 C52 H52A 109.9 . . ?
C51 C52 H52B 109.9 . . ?
H52A C52 H52B 108.3 . . ?
O51 C52 C51 109.0(3) . . ?
O51 C52 H52A 109.9 . . ?
O51 C52 H52B 109.9 . . ?
H53A C53 H53B 107.7 . . ?
C54 C53 H53A 108.9 . . ?
C54 C53 H53B 108.9 . . ?
O51 C53 H53A 108.9 . . ?
O51 C53 H53B 108.9 . . ?
O51 C53 C54 113.5(3) . . ?
C53 C54 H54A 109.0 . . ?
C53 C54 H54B 109.0 . . ?
H54A C54 H54B 107.8 . . ?
O52 C54 C53 112.9(3) . . ?
O52 C54 H54A 109.0 . . ?
O52 C54 H54B 109.0 . . ?
H55A C55 H55B 108.5 . . ?
C56 C55 H55A 110.2 . . ?
C56 C55 H55B 110.2 . . ?
O52 C55 H55A 110.2 . . ?
O52 C55 H55B 110.2 . . ?
O52 C55 C56 107.4(2) . . ?
C55 C56 H56A 109.0 . . ?
C55 C56 H56B 109.0 . . ?
H56A C56 H56B 107.8 . . ?
N52 C56 C55 112.7(2) . . ?
N52 C56 H56A 109.0 . . ?
N52 C56 H56B 109.0 . . ?
H57A C57 H57B 107.7 . . ?
C58 C57 H57A 108.8 . . ?
C58 C57 H57B 108.8 . . ?
N52 C57 H57A 108.8 . . ?
N52 C57 H57B 108.8 . . ?
N52 C57 C58 113.8(2) . . ?
C57 C58 H58A 109.8 . . ?
C57 C58 H58B 109.8 . . ?
H58A C58 H58B 108.3 . . ?
O53 C58 C57 109.2(2) . . ?
O53 C58 H58A 109.8 . . ?
O53 C58 H58B 109.8 . . ?
H59A C59 H59B 108.3 . . ?
C60 C59 H59A 109.8 . . ?
C60 C59 H59B 109.8 . . ?
O53 C59 H59A 109.8 . . ?
O53 C59 H59B 109.8 . . ?
O53 C59 C60 109.3(2) . . ?
C59 C60 H60A 109.7 . . ?
C59 C60 H60B 109.7 . . ?
H60A C60 H60B 108.2 . . ?
O54 C60 C59 109.9(2) . . ?
O54 C60 H60A 109.7 . . ?
O54 C60 H60B 109.7 . . ?
H61A C61 H61B 108.3 . . ?
C62 C61 H61A 109.9 . . ?
C62 C61 H61B 109.9 . . ?
O54 C61 H61A 109.9 . . ?
O54 C61 H61B 109.9 . . ?
O54 C61 C62 108.9(3) . . ?
C61 C62 H62A 108.6 . . ?
C61 C62 H62B 108.6 . . ?
H62A C62 H62B 107.6 . . ?
N51 C62 C61 114.7(3) . . ?
N51 C62 H62A 108.6 . . ?
N51 C62 H62B 108.6 . . ?
H63A C63 H63B 107.8 . . ?
C64 C63 H63A 109.0 . . ?
C64 C63 H63B 109.0 . . ?
N51 C63 H63A 109.0 . . ?
N51 C63 H63B 109.0 . . ?
N51 C63 C64 112.8(2) . . ?
C63 C64 H64A 109.8 . . ?
C63 C64 H64B 109.8 . . ?
H64A C64 H64B 108.2 . . ?
O55 C64 C63 109.4(2) . . ?
O55 C64 H64A 109.8 . . ?
O55 C64 H64B 109.8 . . ?
H65A C65 H65B 108.3 . . ?
C66 C65 H65A 109.9 . . ?
C66 C65 H65B 109.9 . . ?
O55 C65 H65A 109.9 . . ?
O55 C65 H65B 109.9 . . ?
O55 C65 C66 108.8(2) . . ?
C65 C66 H66A 110.0 . . ?
C65 C66 H66B 110.0 . . ?
H66A C66 H66B 108.4 . . ?
O56 C66 C65 108.4(2) . . ?
O56 C66 H66A 110.0 . . ?
O56 C66 H66B 110.0 . . ?
H67A C67 H67B 108.4 . . ?
C68 C67 H67A 110.0 . . ?
C68 C67 H67B 110.0 . . ?
O56 C67 H67A 110.0 . . ?
O56 C67 H67B 110.0 . . ?
O56 C67 C68 108.4(2) . . ?
C67 C68 H68A 108.8 . . ?
C67 C68 H68B 108.8 . . ?
H68A C68 H68B 107.7 . . ?
N52 C68 C67 113.7(2) . . ?
N52 C68 H68A 108.8 . . ?
N52 C68 H68B 108.8 . . ?
C51 N51 K1 112.67(18) . . ?
C51 N51 C63 110.6(2) . . ?
C62 N51 K1 108.19(18) . . ?
C62 N51 C51 108.3(2) . . ?
C62 N51 C63 110.9(2) . . ?
C63 N51 K1 106.16(17) . . ?
C56 N52 K1 108.04(17) . . ?
C57 N52 K1 110.37(16) . . ?
C57 N52 C56 110.9(2) . . ?
C57 N52 C68 109.7(2) . . ?
C68 N52 K1 108.58(16) . . ?
C68 N52 C56 109.2(2) . . ?
C52 O51 K1 108.75(18) . . ?
C52 O51 C53 113.9(3) . . ?
C53 O51 K1 109.11(18) . . ?
C54 O52 K1 113.35(18) . . ?
C54 O52 C55 113.9(3) . . ?
C55 O52 K1 109.03(16) . . ?
C58 O53 K1 118.54(16) . . ?
C59 O53 K1 114.95(16) . . ?
C59 O53 C58 111.3(2) . . ?
C60 O54 K1 115.12(16) . . ?
C60 O54 C61 110.7(2) . . ?
C61 O54 K1 113.35(16) . . ?
C64 O55 K1 113.53(16) . . ?
C65 O55 K1 109.33(16) . . ?
C65 O55 C64 111.8(2) . . ?
C66 O56 K1 119.01(17) . . ?
C66 O56 C67 113.1(2) . . ?
C67 O56 K1 115.90(15) . . ?

loop_
_geom_bond_atom_site_label_1
_geom_bond_atom_site_label_2
_geom_bond_distance
_geom_bond_site_symmetry_2
_geom_bond_publ_flag
K1 N51 2.976(3) . ?
K1 N52 2.996(2) . ?
K1 O51 2.889(2) . ?
K1 O52 2.767(2) . ?
K1 O53 2.857(2) . ?
K1 O54 2.813(2) . ?
K1 O55 2.875(2) . ?
K1 O56 2.769(2) . ?
C1 C2 1.431(4) . ?
C1 C6 1.432(4) . ?
C1 C7 1.407(4) . ?
C2 H2 0.9500 . ?
C2 C3 1.356(4) . ?
C3 H3 0.9500 . ?
C3 C4 1.432(4) . ?
C4 C5 1.436(4) . ?
C4 C8 1.399(4) . ?
C5 H5 0.9500 . ?
C5 C6 1.363(4) . ?
C6 H6 0.9500 . ?
C7 C9 1.431(4) . ?
C7 C10 1.429(4) . ?
C8 C11 1.431(4) . ?
C8 C12 1.427(4) . ?
C9 N1 1.153(4) . ?
C10 N2 1.153(4) . ?
C11 N3 1.155(4) . ?
C12 N4 1.159(4) . ?
C21 C22 1.442(4) . ?
C21 C26 1.437(4) . ?
C21 C27 1.388(4) . ?
C22 H22 0.9500 . ?
C22 C23 1.356(4) . ?
C23 H23 0.9500 . ?
C23 C24 1.430(4) . ?
C24 C25 1.441(4) . ?
C24 C28 1.391(4) . ?
C25 H25 0.9500 . ?
C25 C26 1.355(4) . ?
C26 H26 0.9500 . ?
C27 C29 1.440(4) . ?
C27 C30 1.427(4) . ?
C28 C31 1.439(4) . ?
C28 C32 1.432(4) . ?
C29 N21 1.150(4) . ?
C30 N22 1.162(4) . ?
C31 N23 1.148(4) . ?
C32 N24 1.154(4) . ?
C41 C42 1.450(4) . ?
C41 C43 1.440(4) 3_557 ?
C41 C44 1.382(4) . ?
C42 H42 0.9500 . ?
C42 C43 1.348(4) . ?
C43 H43 0.9500 . ?
C44 C45 1.443(4) . ?
C44 C46 1.436(4) . ?
C45 N41 1.149(4) . ?
C46 N42 1.147(4) . ?
C51 H51A 0.9900 . ?
C51 H51B 0.9900 . ?
C51 C52 1.515(5) . ?
C51 N51 1.483(4) . ?
C52 H52A 0.9900 . ?
C52 H52B 0.9900 . ?
C52 O51 1.421(4) . ?
C53 H53A 0.9900 . ?
C53 H53B 0.9900 . ?
C53 C54 1.474(5) . ?
C53 O51 1.444(4) . ?
C54 H54A 0.9900 . ?
C54 H54B 0.9900 . ?
C54 O52 1.425(4) . ?
C55 H55A 0.9900 . ?
C55 H55B 0.9900 . ?
C55 C56 1.505(4) . ?
C55 O52 1.440(4) . ?
C56 H56A 0.9900 . ?
C56 H56B 0.9900 . ?
C56 N52 1.486(4) . ?
C57 H57A 0.9900 . ?
C57 H57B 0.9900 . ?
C57 C58 1.504(4) . ?
C57 N52 1.473(4) . ?
C58 H58A 0.9900 . ?
C58 H58B 0.9900 . ?
C58 O53 1.436(3) . ?
C59 H59A 0.9900 . ?
C59 H59B 0.9900 . ?
C59 C60 1.499(4) . ?
C59 O53 1.432(3) . ?
C60 H60A 0.9900 . ?
C60 H60B 0.9900 . ?
C60 O54 1.429(3) . ?
C61 H61A 0.9900 . ?
C61 H61B 0.9900 . ?
C61 C62 1.512(4) . ?
C61 O54 1.441(3) . ?
C62 H62A 0.9900 . ?
C62 H62B 0.9900 . ?
C62 N51 1.475(4) . ?
C63 H63A 0.9900 . ?
C63 H63B 0.9900 . ?
C63 C64 1.503(4) . ?
C63 N51 1.487(4) . ?
C64 H64A 0.9900 . ?
C64 H64B 0.9900 . ?
C64 O55 1.432(3) . ?
C65 H65A 0.9900 . ?
C65 H65B 0.9900 . ?
C65 C66 1.497(4) . ?
C65 O55 1.427(3) . ?
C66 H66A 0.9900 . ?
C66 H66B 0.9900 . ?
C66 O56 1.423(3) . ?
C67 H67A 0.9900 . ?
C67 H67B 0.9900 . ?
C67 C68 1.508(4) . ?
C67 O56 1.434(3) . ?
C68 H68A 0.9900 . ?
C68 H68B 0.9900 . ?
C68 N52 1.479(3) . ?

loop_
_geom_torsion_atom_site_label_1
_geom_torsion_atom_site_label_2
_geom_torsion_atom_site_label_3
_geom_torsion_atom_site_label_4
_geom_torsion
_geom_torsion_site_symmetry_1
_geom_torsion_site_symmetry_2
_geom_torsion_site_symmetry_3
_geom_torsion_site_symmetry_4
_geom_torsion_publ_flag
C1 C2 C3 C4 -0.3(4) . . . . ?
C2 C1 C6 C5 -1.1(4) . . . . ?
C2 C1 C7 C9 179.2(2) . . . . ?
C2 C1 C7 C10 1.2(4) . . . . ?
C2 C3 C4 C5 -0.9(4) . . . . ?
C2 C3 C4 C8 179.4(2) . . . . ?
C3 C4 C5 C6 1.1(4) . . . . ?
C3 C4 C8 C11 -1.1(4) . . . . ?
C3 C4 C8 C12 -179.4(2) . . . . ?
C4 C5 C6 C1 -0.1(4) . . . . ?
C5 C4 C8 C11 179.3(2) . . . . ?
C5 C4 C8 C12 1.0(4) . . . . ?
C6 C1 C2 C3 1.3(4) . . . . ?
C6 C1 C7 C9 0.3(4) . . . . ?
C6 C1 C7 C10 -177.6(2) . . . . ?
C7 C1 C2 C3 -177.6(2) . . . . ?
C7 C1 C6 C5 177.8(2) . . . . ?
C8 C4 C5 C6 -179.2(2) . . . . ?
C21 C22 C23 C24 -0.9(4) . . . . ?
C22 C21 C26 C25 -1.1(4) . . . . ?
C22 C21 C27 C29 177.8(2) . . . . ?
C22 C21 C27 C30 -0.6(4) . . . . ?
C22 C23 C24 C25 -0.3(4) . . . . ?
C22 C23 C24 C28 179.3(2) . . . . ?
C23 C24 C25 C26 0.8(4) . . . . ?
C23 C24 C28 C31 -0.8(4) . . . . ?
C23 C24 C28 C32 179.2(2) . . . . ?
C24 C25 C26 C21 -0.1(4) . . . . ?
C25 C24 C28 C31 178.8(2) . . . . ?
C25 C24 C28 C32 -1.2(4) . . . . ?
C26 C21 C22 C23 1.6(4) . . . . ?
C26 C21 C27 C29 -2.6(4) . . . . ?
C26 C21 C27 C30 179.0(2) . . . . ?
C27 C21 C22 C23 -178.8(2) . . . . ?
C27 C21 C26 C25 179.3(2) . . . . ?
C28 C24 C25 C26 -178.8(2) . . . . ?
C41 C42 C43 C41 -0.5(4) . . . 3_557 ?
C42 C41 C44 C45 -179.6(2) . . . . ?
C42 C41 C44 C46 -0.6(4) . . . . ?
C43 C41 C42 C43 0.4(4) 3_557 . . . ?
C43 C41 C44 C45 -1.0(4) 3_557 . . . ?
C43 C41 C44 C46 178.1(2) 3_557 . . . ?
C44 C41 C42 C43 179.2(2) . . . . ?
C51 C52 O51 K1 -66.3(3) . . . . ?
C51 C52 O51 C53 171.8(3) . . . . ?
C52 C51 N51 K1 -30.0(3) . . . . ?
C52 C51 N51 C62 89.6(3) . . . . ?
C52 C51 N51 C63 -148.7(3) . . . . ?
C53 C54 O52 K1 -46.9(4) . . . . ?
C53 C54 O52 C55 78.6(4) . . . . ?
C54 C53 O51 K1 -43.7(3) . . . . ?
C54 C53 O51 C52 78.0(4) . . . . ?
C55 C56 N52 K1 -32.4(3) . . . . ?
C55 C56 N52 C57 -153.4(2) . . . . ?
C55 C56 N52 C68 85.6(3) . . . . ?
C56 C55 O52 K1 -68.4(2) . . . . ?
C56 C55 O52 C54 164.0(2) . . . . ?
C57 C58 O53 K1 -46.0(3) . . . . ?
C57 C58 O53 C59 177.4(2) . . . . ?
C58 C57 N52 K1 -45.8(3) . . . . ?
C58 C57 N52 C56 73.9(3) . . . . ?
C58 C57 N52 C68 -165.4(2) . . . . ?
C59 C60 O54 K1 49.8(3) . . . . ?
C59 C60 O54 C61 180.0(2) . . . . ?
C60 C59 O53 K1 45.3(3) . . . . ?
C60 C59 O53 C58 -176.4(2) . . . . ?
C61 C62 N51 K1 -40.6(3) . . . . ?
C61 C62 N51 C51 -163.0(3) . . . . ?
C61 C62 N51 C63 75.4(3) . . . . ?
C62 C61 O54 K1 -55.1(3) . . . . ?
C62 C61 O54 C60 173.8(2) . . . . ?
C63 C64 O55 K1 -48.9(3) . . . . ?
C63 C64 O55 C65 -173.2(2) . . . . ?
C64 C63 N51 K1 -51.9(3) . . . . ?
C64 C63 N51 C51 70.6(3) . . . . ?
C64 C63 N51 C62 -169.2(3) . . . . ?
C65 C66 O56 K1 38.9(3) . . . . ?
C65 C66 O56 C67 -179.9(2) . . . . ?
C66 C65 O55 K1 58.2(3) . . . . ?
C66 C65 O55 C64 -175.2(2) . . . . ?
C67 C68 N52 K1 -39.9(3) . . . . ?
C67 C68 N52 C56 -157.4(3) . . . . ?
C67 C68 N52 C57 80.8(3) . . . . ?
C68 C67 O56 K1 -55.9(3) . . . . ?
C68 C67 O56 C66 161.6(2) . . . . ?
N51 C51 C52 O51 66.6(3) . . . . ?
N51 C63 C64 O55 72.1(3) . . . . ?
N52 C57 C58 O53 62.4(3) . . . . ?
O51 C53 C54 O52 64.1(4) . . . . ?
O52 C55 C56 N52 69.7(3) . . . . ?
O53 C59 C60 O54 -63.5(3) . . . . ?
O54 C61 C62 N51 67.0(3) . . . . ?
O55 C65 C66 O56 -65.7(3) . . . . ?
O56 C67 C68 N52 65.3(3) . . . . ?
